data_7150810
loop_
_publ_author_name
'D'Souza, Daniel M.'
'Liao, Wei-Wei'
'Rominger, Frank'
'M\"uller, Thomas J. J.'

_publ_section_title
;
 Dichotomies in microwave-assisted propargyl-isomerization--Claisen
 domino sequences dependent on base strengths
;
_journal_issue 3
_journal_name_full 'Organic &amp;  Biomolecular Chemistry'
_journal_page_first 532
_journal_page_last 539
_journal_paper_doi 10.1039/b714351f
_journal_volume 6
_journal_year 2008
_chemical_formula_sum 'C29 H24 O'
_chemical_formula_weight 388.48
_chemical_name_common 'in paper 5e'
_space_group_IT_number 2
_symmetry_cell_setting triclinic
_symmetry_space_group_name_Hall '-P 1'
_symmetry_space_group_name_H-M 'P -1'
_atom_sites_solution_hydrogens geom
_atom_sites_solution_primary direct
_atom_sites_solution_secondary difmap
_audit_creation_method SHELXL-97
_cell_angle_alpha 73.0570(11)
_cell_angle_beta 86.7680(12)
_cell_angle_gamma 98.8770(9)
_cell_formula_units_Z 2
_cell_length_a 8.5190(2)
_cell_length_b 12.5850(3)
_cell_length_c 10.24100(10)
_cell_measurement_reflns_used 3017
_cell_measurement_temperature 200(2)
_cell_measurement_theta_max 25.39
_cell_measurement_theta_min 2.27
_cell_volume 1031.73(4)
_computing_cell_refinement 'Bruker SMART'
_computing_data_collection 'Bruker SMART'
_computing_data_reduction 'Bruker SAINT'
_computing_molecular_graphics 'Bruker SHELXTL'
_computing_publication_material 'Bruker SHELXTL'
_computing_structure_refinement 'SHELXL-97 (Sheldrick, 1997)'
_computing_structure_solution 'SHELXS-97 (Sheldrick, 1990)'
_diffrn_ambient_temperature 200(2)
_diffrn_measured_fraction_theta_full 0.996
_diffrn_measured_fraction_theta_max 0.996
_diffrn_measurement_device_type 'CCD area detector'
_diffrn_measurement_method 'phi and omega scans'
_diffrn_radiation_monochromator graphite
_diffrn_radiation_source 'fine-focus sealed tube'
_diffrn_radiation_type MoK\a
_diffrn_radiation_wavelength 0.71073
_diffrn_reflns_av_R_equivalents 0.0436
_diffrn_reflns_av_sigmaI/netI 0.0718
_diffrn_reflns_limit_h_max 9
_diffrn_reflns_limit_h_min -10
_diffrn_reflns_limit_k_max 14
_diffrn_reflns_limit_k_min -14
_diffrn_reflns_limit_l_max 12
_diffrn_reflns_limit_l_min -12
_diffrn_reflns_number 14378
_diffrn_reflns_theta_full 24.73
_diffrn_reflns_theta_max 24.73
_diffrn_reflns_theta_min 1.72
_exptl_absorpt_coefficient_mu 0.074
_exptl_absorpt_correction_T_max 0.9956
_exptl_absorpt_correction_T_min 0.9647
_exptl_absorpt_correction_type multi-scan
_exptl_absorpt_process_details 'Blessing, Acta Cryst. (1995) A51 33-38.'
_exptl_crystal_colour colorless
_exptl_crystal_density_diffrn 1.250
_exptl_crystal_density_meas 0
_exptl_crystal_density_method 'not measured'
_exptl_crystal_description polyhedron
_exptl_crystal_F_000 412
_exptl_crystal_size_max 0.49
_exptl_crystal_size_mid 0.17
_exptl_crystal_size_min 0.06
_refine_diff_density_max 0.167
_refine_diff_density_min -0.181
_refine_diff_density_rms 0.037
_refine_ls_extinction_method none
_refine_ls_goodness_of_fit_ref 0.996
_refine_ls_hydrogen_treatment mixed
_refine_ls_matrix_type full
_refine_ls_number_parameters 285
_refine_ls_number_reflns 14378
_refine_ls_number_restraints 0
_refine_ls_restrained_S_all 0.996
_refine_ls_R_factor_all 0.0840
_refine_ls_R_factor_gt 0.0484
_refine_ls_shift/su_max 0.000
_refine_ls_shift/su_mean 0.000
_refine_ls_structure_factor_coef Fsqd
_refine_ls_weighting_details 'calc w=1/[\s^2^(Fo^2^)+(0.0520P)^2^+0.0175P] where P=(Fo^2^+2Fc^2^)/3'
_refine_ls_weighting_scheme calc
_refine_ls_wR_factor_gt 0.1122
_refine_ls_wR_factor_ref 0.1307
_reflns_number_gt 9690
_reflns_number_total 14378
_reflns_threshold_expression >2sigma(I)
_cod_data_source_file b714351f.txt
_cod_data_source_block dds53
_cod_depositor_comments
;
The following automatic conversions were performed:
'_symmetry_cell_setting' value 'Triclinic' changed to 'triclinic'
according to '/home/saulius/struct/CIF-dictionaries/cif_core.dic'
dictionary named 'cif_core.dic' version 2.4.1 from 2010-06-29.

Automatic conversion script
Id: cif_fix_enum 1527 2010-12-29 10:47:43Z saulius 
;
_cod_original_sg_symbol_H-M P-1
_cod_database_code 7150810

loop_
_symmetry_equiv_pos_as_xyz
'x, y, z'
'-x, -y, -z'

loop_
_atom_site_label
_atom_site_type_symbol
_atom_site_fract_x
_atom_site_fract_y
_atom_site_fract_z
_atom_site_U_iso_or_equiv
_atom_site_adp_type
_atom_site_occupancy
_atom_site_symmetry_multiplicity
_atom_site_calc_flag
_atom_site_refinement_flags
_atom_site_disorder_assembly
_atom_site_disorder_group
C1 C 0.29646(14) 0.75626(9) 1.02636(12) 0.0292(3) Uani 1 1 d . . .
C2 C 0.17370(16) 0.65899(10) 1.00774(14) 0.0335(3) Uani 1 1 d . . .
H2A H 0.1079(15) 0.6177(10) 1.0931(13) 0.036(4) Uiso 1 1 d . . .
H2B H 0.2324(13) 0.6118(10) 0.9704(11) 0.032(3) Uiso 1 1 d . . .
C3 C 0.07346(15) 0.71316(10) 0.89658(13) 0.0307(3) Uani 1 1 d . . .
H3 H -0.0182(15) 0.7394(9) 0.9354(12) 0.036(3) Uiso 1 1 d . . .
C4 C 0.01726(15) 0.63813(10) 0.80886(13) 0.0336(3) Uani 1 1 d . . .
O4 O 0.09895(11) 0.57110(8) 0.79033(10) 0.0490(3) Uani 1 1 d . . .
C11 C 0.45098(14) 0.72122(10) 1.07991(12) 0.0301(3) Uani 1 1 d . . .
C12 C 0.56192(15) 0.79919(11) 1.11416(14) 0.0411(3) Uani 1 1 d . . .
H12 H 0.5400 0.8727 1.1042 0.049 Uiso 1 1 calc R . .
C13 C 0.70299(16) 0.77221(12) 1.16224(14) 0.0482(4) Uani 1 1 d . . .
H13 H 0.7774 0.8272 1.1842 0.058 Uiso 1 1 calc R . .
C14 C 0.73633(16) 0.66595(12) 1.17855(13) 0.0433(4) Uani 1 1 d . . .
H14 H 0.8338 0.6472 1.2111 0.052 Uiso 1 1 calc R . .
C15 C 0.62692(16) 0.58697(12) 1.14716(14) 0.0428(3) Uani 1 1 d . . .
H15 H 0.6485 0.5130 1.1594 0.051 Uiso 1 1 calc R . .
C16 C 0.48597(15) 0.61442(10) 1.09794(13) 0.0368(3) Uani 1 1 d . . .
H16 H 0.4120 0.5591 1.0762 0.044 Uiso 1 1 calc R . .
C21 C 0.21721(13) 0.80933(10) 1.12582(12) 0.0281(3) Uani 1 1 d . . .
C22 C 0.18560(15) 0.74872(11) 1.26443(13) 0.0383(3) Uani 1 1 d . . .
H22 H 0.2135 0.6760 1.2959 0.046 Uiso 1 1 calc R . .
C23 C 0.11454(16) 0.79195(12) 1.35732(14) 0.0472(4) Uani 1 1 d . . .
H23 H 0.0940 0.7488 1.4515 0.057 Uiso 1 1 calc R . .
C24 C 0.07331(16) 0.89718(12) 1.31428(15) 0.0463(4) Uani 1 1 d . . .
H24 H 0.0247 0.9271 1.3782 0.056 Uiso 1 1 calc R . .
C25 C 0.10325(15) 0.95808(11) 1.17829(14) 0.0418(3) Uani 1 1 d . . .
H25 H 0.0749 1.0308 1.1477 0.050 Uiso 1 1 calc R . .
C26 C 0.17448(14) 0.91504(10) 1.08452(13) 0.0334(3) Uani 1 1 d . . .
H26 H 0.1943 0.9587 0.9905 0.040 Uiso 1 1 calc R . .
C31 C 0.32121(14) 0.83757(9) 0.88066(12) 0.0299(3) Uani 1 1 d . . .
C32 C 0.44459(15) 0.92680(10) 0.81841(13) 0.0360(3) Uani 1 1 d . . .
H32 H 0.5346 0.9411 0.8655 0.043 Uiso 1 1 calc R . .
C33 C 0.43557(17) 0.99495(11) 0.68717(14) 0.0449(4) Uani 1 1 d . . .
H33 H 0.5204 1.0559 0.6436 0.054 Uiso 1 1 calc R . .
C34 C 0.30480(18) 0.97526(11) 0.61905(14) 0.0459(4) Uani 1 1 d . . .
H34 H 0.2989 1.0237 0.5296 0.055 Uiso 1 1 calc R . .
C35 C 0.18171(16) 0.88544(10) 0.67974(13) 0.0384(3) Uani 1 1 d . . .
H35 H 0.0922 0.8713 0.6320 0.046 Uiso 1 1 calc R . .
C36 C 0.19063(14) 0.81689(10) 0.81015(12) 0.0300(3) Uani 1 1 d . . .
C41 C -0.12987(14) 0.65068(10) 0.74019(12) 0.0306(3) Uani 1 1 d . . .
C42 C -0.15983(16) 0.59684(10) 0.64067(13) 0.0394(3) Uani 1 1 d . . .
H42 H -0.0870 0.5523 0.6204 0.047 Uiso 1 1 calc R . .
C43 C -0.29248(17) 0.60703(11) 0.57154(14) 0.0446(4) Uani 1 1 d . . .
H43 H -0.3090 0.5709 0.5027 0.054 Uiso 1 1 calc R . .
C44 C -0.40306(16) 0.66933(11) 0.60065(14) 0.0415(3) Uani 1 1 d . . .
C45 C -0.37503(17) 0.72141(12) 0.70016(15) 0.0470(4) Uani 1 1 d . . .
H45 H -0.4499 0.7640 0.7218 0.056 Uiso 1 1 calc R . .
C46 C -0.24086(16) 0.71323(11) 0.76916(14) 0.0423(3) Uani 1 1 d . . .
H46 H -0.2241 0.7505 0.8369 0.051 Uiso 1 1 calc R . .
C47 C -0.55051(18) 0.67855(13) 0.52700(16) 0.0605(4) Uani 1 1 d . . .
H47A H -0.5260 0.6784 0.4324 0.091 Uiso 1 1 calc R . .
H47B H -0.5866 0.7490 0.5261 0.091 Uiso 1 1 calc R . .
H47C H -0.6351 0.6143 0.5744 0.091 Uiso 1 1 calc R . .

loop_
_atom_site_aniso_label
_atom_site_aniso_U_11
_atom_site_aniso_U_22
_atom_site_aniso_U_33
_atom_site_aniso_U_23
_atom_site_aniso_U_13
_atom_site_aniso_U_12
C1 0.0269(7) 0.0264(6) 0.0353(7) -0.0108(6) -0.0050(6) 0.0038(5)
C2 0.0338(8) 0.0292(7) 0.0364(8) -0.0094(7) -0.0063(6) 0.0026(6)
C3 0.0286(7) 0.0308(7) 0.0343(7) -0.0115(6) -0.0055(6) 0.0063(6)
C4 0.0310(7) 0.0289(7) 0.0403(8) -0.0117(6) -0.0012(6) 0.0023(6)
O4 0.0399(6) 0.0493(6) 0.0739(7) -0.0360(6) -0.0187(5) 0.0180(5)
C11 0.0282(7) 0.0316(7) 0.0310(7) -0.0105(6) -0.0037(5) 0.0050(6)
C12 0.0335(8) 0.0368(8) 0.0557(9) -0.0175(7) -0.0119(7) 0.0058(6)
C13 0.0342(8) 0.0539(9) 0.0577(10) -0.0208(8) -0.0130(7) 0.0013(7)
C14 0.0291(8) 0.0620(10) 0.0389(8) -0.0109(7) -0.0077(6) 0.0153(7)
C15 0.0424(9) 0.0437(8) 0.0456(9) -0.0127(7) -0.0079(7) 0.0179(7)
C16 0.0342(8) 0.0365(7) 0.0408(8) -0.0125(6) -0.0070(6) 0.0074(6)
C21 0.0204(6) 0.0325(7) 0.0320(7) -0.0115(6) -0.0070(5) 0.0017(5)
C22 0.0362(8) 0.0391(7) 0.0384(8) -0.0087(6) -0.0074(6) 0.0075(6)
C23 0.0434(9) 0.0646(10) 0.0332(8) -0.0153(7) 0.0002(7) 0.0093(8)
C24 0.0389(8) 0.0672(10) 0.0448(9) -0.0305(8) -0.0082(7) 0.0180(8)
C25 0.0373(8) 0.0460(8) 0.0512(9) -0.0230(7) -0.0110(7) 0.0160(7)
C26 0.0318(7) 0.0355(7) 0.0347(7) -0.0122(6) -0.0069(6) 0.0071(6)
C31 0.0315(7) 0.0269(6) 0.0334(7) -0.0130(6) 0.0002(6) 0.0058(6)
C32 0.0337(8) 0.0319(7) 0.0428(8) -0.0156(6) 0.0021(6) 0.0011(6)
C33 0.0504(9) 0.0336(7) 0.0432(9) -0.0084(7) 0.0131(7) -0.0023(7)
C34 0.0615(10) 0.0376(8) 0.0332(8) -0.0043(7) 0.0027(7) 0.0083(7)
C35 0.0455(9) 0.0366(7) 0.0344(8) -0.0114(6) -0.0055(6) 0.0099(7)
C36 0.0333(7) 0.0276(6) 0.0321(7) -0.0131(6) -0.0027(6) 0.0069(6)
C41 0.0302(7) 0.0275(6) 0.0324(7) -0.0086(6) -0.0040(6) 0.0005(5)
C42 0.0400(8) 0.0377(8) 0.0429(8) -0.0162(7) -0.0046(7) 0.0061(6)
C43 0.0507(9) 0.0471(8) 0.0389(8) -0.0192(7) -0.0133(7) 0.0022(7)
C44 0.0383(8) 0.0405(8) 0.0410(8) -0.0064(7) -0.0108(7) 0.0024(7)
C45 0.0417(9) 0.0540(9) 0.0559(9) -0.0254(8) -0.0171(7) 0.0195(7)
C46 0.0415(9) 0.0470(8) 0.0491(9) -0.0259(7) -0.0144(7) 0.0144(7)
C47 0.0530(10) 0.0652(10) 0.0625(11) -0.0144(9) -0.0283(8) 0.0097(8)

loop_
_atom_type_symbol
_atom_type_description
_atom_type_scat_dispersion_real
_atom_type_scat_dispersion_imag
_atom_type_scat_source
C C 0.0033 0.0016 'International Tables Vol C Tables 4.2.6.8 and 6.1.1.4'
H H 0.0000 0.0000 'International Tables Vol C Tables 4.2.6.8 and 6.1.1.4'
O O 0.0106 0.0060 'International Tables Vol C Tables 4.2.6.8 and 6.1.1.4'

loop_
_geom_angle_atom_site_label_1
_geom_angle_atom_site_label_2
_geom_angle_atom_site_label_3
_geom_angle
_geom_angle_site_symmetry_1
_geom_angle_site_symmetry_3
_geom_angle_publ_flag
C31 C1 C11 113.57(10) . . ?
C31 C1 C2 100.32(10) . . ?
C11 C1 C2 114.47(10) . . ?
C31 C1 C21 110.10(9) . . ?
C11 C1 C21 109.09(9) . . ?
C2 C1 C21 108.98(10) . . ?
C3 C2 C1 106.47(10) . . ?
C36 C3 C2 102.00(10) . . ?
C36 C3 C4 110.13(10) . . ?
C2 C3 C4 113.34(10) . . ?
O4 C4 C41 119.97(11) . . ?
O4 C4 C3 119.42(11) . . ?
C41 C4 C3 120.52(11) . . ?
C16 C11 C12 117.58(12) . . ?
C16 C11 C1 123.30(11) . . ?
C12 C11 C1 119.11(10) . . ?
C13 C12 C11 121.47(12) . . ?
C14 C13 C12 120.16(13) . . ?
C13 C14 C15 119.28(13) . . ?
C14 C15 C16 120.49(12) . . ?
C15 C16 C11 121.01(12) . . ?
C26 C21 C22 117.29(12) . . ?
C26 C21 C1 123.60(11) . . ?
C22 C21 C1 119.11(11) . . ?
C23 C22 C21 121.43(12) . . ?
C24 C23 C22 120.38(13) . . ?
C25 C24 C23 119.08(13) . . ?
C24 C25 C26 120.79(13) . . ?
C21 C26 C25 121.04(12) . . ?
C32 C31 C36 119.79(12) . . ?
C32 C31 C1 129.59(11) . . ?
C36 C31 C1 110.50(10) . . ?
C33 C32 C31 119.36(12) . . ?
C34 C33 C32 120.53(13) . . ?
C33 C34 C35 120.55(13) . . ?
C36 C35 C34 119.12(13) . . ?
C35 C36 C31 120.63(12) . . ?
C35 C36 C3 128.89(11) . . ?
C31 C36 C3 110.47(11) . . ?
C46 C41 C42 117.82(12) . . ?
C46 C41 C4 123.82(11) . . ?
C42 C41 C4 118.37(11) . . ?
C43 C42 C41 121.13(12) . . ?
C42 C43 C44 120.96(13) . . ?
C45 C44 C43 118.09(13) . . ?
C45 C44 C47 120.87(13) . . ?
C43 C44 C47 121.03(13) . . ?
C44 C45 C46 121.57(13) . . ?
C45 C46 C41 120.42(13) . . ?

loop_
_geom_bond_atom_site_label_1
_geom_bond_atom_site_label_2
_geom_bond_distance
_geom_bond_site_symmetry_2
_geom_bond_publ_flag
C1 C31 1.5252(16) . ?
C1 C11 1.5321(16) . ?
C1 C2 1.5466(16) . ?
C1 C21 1.5483(16) . ?
C2 C3 1.5255(17) . ?
C3 C36 1.5194(17) . ?
C3 C4 1.5268(16) . ?
C4 O4 1.2213(14) . ?
C4 C41 1.4786(17) . ?
C11 C16 1.3838(16) . ?
C11 C12 1.3895(16) . ?
C12 C13 1.3774(18) . ?
C13 C14 1.3746(19) . ?
C14 C15 1.3762(18) . ?
C15 C16 1.3820(17) . ?
C21 C26 1.3857(16) . ?
C21 C22 1.3899(17) . ?
C22 C23 1.3805(18) . ?
C23 C24 1.3755(19) . ?
C24 C25 1.3673(19) . ?
C25 C26 1.3867(17) . ?
C31 C32 1.3839(16) . ?
C31 C36 1.3919(17) . ?
C32 C33 1.3814(17) . ?
C33 C34 1.3756(19) . ?
C34 C35 1.3837(18) . ?
C35 C36 1.3762(17) . ?
C41 C46 1.3914(17) . ?
C41 C42 1.3933(16) . ?
C42 C43 1.3699(18) . ?
C43 C44 1.3869(19) . ?
C44 C45 1.3762(18) . ?
C44 C47 1.5037(19) . ?
C45 C46 1.3789(18) . ?

loop_
_cod_related_entry_id
_cod_related_entry_database
_cod_related_entry_code
1 ChemSpider 21119789
